data_7122586
loop_
_publ_author_name
'Wang, Shuai'
'An, Xiao-De'
'Li, Shuai-Shuai'
'Liu, Xicheng'
'Liu, Qing'
'Xiao, Jian'

_publ_section_title
;
 Hydride transfer initiated ring expansion of pyrrolidines toward highly
 functionalized tetrahydro-1-benzazepines.
;
_journal_issue 98
_journal_name_full 'Chemical communications (Cambridge, England)'
_journal_page_first 13833
_journal_page_last 13836
_journal_paper_doi 10.1039/c8cc08238c
_journal_volume 54
_journal_year 2018
_chemical_formula_sum 'C26 H24 N2 O3'
_chemical_formula_weight 412.47
_space_group_crystal_system triclinic
_space_group_IT_number 2
_space_group_name_Hall '-P 1'
_space_group_name_H-M_alt 'P -1'
_symmetry_space_group_name_Hall '-P 1'
_symmetry_space_group_name_H-M 'P -1'
_atom_sites_solution_hydrogens geom
_audit_creation_method SHELXL-2014/7
_audit_update_record
;
2018-03-13 deposited with the CCDC.
2018-11-14 downloaded from the CCDC.
;
_cell_angle_alpha 102.784(17)
_cell_angle_beta 94.976(16)
_cell_angle_gamma 99.04(2)
_cell_formula_units_Z 2
_cell_length_a 7.4591(17)
_cell_length_b 12.033(3)
_cell_length_c 12.1333(18)
_cell_measurement_reflns_used 638
_cell_measurement_temperature 293(2)
_cell_measurement_theta_max 70.7550
_cell_measurement_theta_min 4.6890
_cell_volume 1040.5(4)
_computing_structure_refinement 'SHELXL-2014/7 (Sheldrick, 2014)'
_diffrn_ambient_temperature 293(2)
_diffrn_measured_fraction_theta_full 0.990
_diffrn_measured_fraction_theta_max 0.990
_diffrn_measurement_device_type 'Xcalibur, Eos, Gemini'
_diffrn_radiation_type CuK\a
_diffrn_radiation_wavelength 1.54184
_diffrn_reflns_av_R_equivalents 0.0865
_diffrn_reflns_av_unetI/netI 0.1748
_diffrn_reflns_Laue_measured_fraction_full 0.990
_diffrn_reflns_Laue_measured_fraction_max 0.990
_diffrn_reflns_limit_h_max 8
_diffrn_reflns_limit_h_min -8
_diffrn_reflns_limit_k_max 14
_diffrn_reflns_limit_k_min -14
_diffrn_reflns_limit_l_max 9
_diffrn_reflns_limit_l_min -14
_diffrn_reflns_number 6312
_diffrn_reflns_point_group_measured_fraction_full 0.990
_diffrn_reflns_point_group_measured_fraction_max 0.990
_diffrn_reflns_theta_full 67.245
_diffrn_reflns_theta_max 67.245
_diffrn_reflns_theta_min 3.766
_diffrn_source 'fine-focus sealed X-ray tube'
_exptl_absorpt_coefficient_mu 0.694
_exptl_absorpt_correction_T_max 1.00000
_exptl_absorpt_correction_T_min 0.80630
_exptl_absorpt_correction_type multi-scan
_exptl_absorpt_process_details sadabs
_exptl_crystal_colour white
_exptl_crystal_density_diffrn 1.317
_exptl_crystal_description block
_exptl_crystal_F_000 436
_exptl_crystal_size_max 0.080
_exptl_crystal_size_mid 0.070
_exptl_crystal_size_min 0.070
_refine_diff_density_max 0.194
_refine_diff_density_min -0.236
_refine_diff_density_rms 0.051
_refine_ls_extinction_coef 0.0020(6)
_refine_ls_extinction_expression Fc^*^=kFc[1+0.001xFc^2^\l^3^/sin(2\q)]^-1/4^
_refine_ls_extinction_method 'SHELXL-2014/7 (Sheldrick 2014'
_refine_ls_goodness_of_fit_ref 0.917
_refine_ls_hydrogen_treatment constr
_refine_ls_matrix_type full
_refine_ls_number_parameters 283
_refine_ls_number_reflns 3691
_refine_ls_number_restraints 0
_refine_ls_restrained_S_all 0.917
_refine_ls_R_factor_all 0.2325
_refine_ls_R_factor_gt 0.0775
_refine_ls_shift/su_max 0.000
_refine_ls_shift/su_mean 0.000
_refine_ls_structure_factor_coef Fsqd
_refine_ls_weighting_details 'w=1/[\s^2^(Fo^2^)+(0.0768P)^2^] where P=(Fo^2^+2Fc^2^)/3'
_refine_ls_weighting_scheme calc
_refine_ls_wR_factor_gt 0.1627
_refine_ls_wR_factor_ref 0.2573
_reflns_Friedel_coverage 0.000
_reflns_number_gt 1108
_reflns_number_total 3691
_reflns_threshold_expression 'I > 2\s(I)'
_cod_data_source_file c8cc08238c2.cif
_cod_data_source_block exp_8942
_cod_depositor_comments 'Adding full bibliography for 7122586.cif.'
_cod_database_code 7122586
_shelx_shelxl_version_number 2014/7
_shelx_space_group_comment
;
The symmetry employed for this shelxl refinement is uniquely defined
by the following loop, which should always be used as a source of
symmetry information in preference to the above space-group names.
They are only intended as comments.
;
_shelx_estimated_absorpt_t_min 0.947
_shelx_estimated_absorpt_t_max 0.953

loop_
_space_group_symop_operation_xyz
'x, y, z'
'-x, -y, -z'

loop_
_atom_site_label
_atom_site_type_symbol
_atom_site_fract_x
_atom_site_fract_y
_atom_site_fract_z
_atom_site_U_iso_or_equiv
_atom_site_adp_type
_atom_site_occupancy
_atom_site_site_symmetry_order
_atom_site_calc_flag
_atom_site_refinement_flags_posn
_atom_site_refinement_flags_adp
N1 N 0.0868(7) -0.0760(4) 0.1640(4) 0.0624(14) Uani 1 1 d . .
N2 N -0.2726(7) 0.1872(4) 0.0878(4) 0.0673(15) Uani 1 1 d . .
H2 H -0.3345 0.1267 0.0401 0.081 Uiso 1 1 calc R U
O1 O -0.1270(6) -0.2418(4) 0.0875(4) 0.0871(15) Uani 1 1 d . .
O2 O -0.3521(6) -0.0694(4) 0.0431(4) 0.0892(16) Uani 1 1 d . .
O3 O 0.2367(7) 0.4745(4) 0.0196(4) 0.0931(16) Uani 1 1 d . .
H3 H 0.1844 0.4069 0.0070 0.140 Uiso 1 1 calc R U
C1 C 0.0768(10) -0.2224(7) 0.3555(7) 0.098(3) Uani 1 1 d . .
H1 H 0.0233 -0.2830 0.2938 0.117 Uiso 1 1 calc R U
C2 C 0.0385(12) -0.2275(9) 0.4638(10) 0.124(3) Uani 1 1 d . .
H2A H -0.0393 -0.2913 0.4751 0.149 Uiso 1 1 calc R U
C3 C 0.1153(15) -0.1384(11) 0.5540(9) 0.126(4) Uani 1 1 d . .
H3A H 0.0882 -0.1416 0.6267 0.151 Uiso 1 1 calc R U
C4 C 0.2282(16) -0.0470(10) 0.5400(10) 0.140(4) Uani 1 1 d . .
H4 H 0.2807 0.0135 0.6019 0.168 Uiso 1 1 calc R U
C5 C 0.2669(11) -0.0442(7) 0.4274(9) 0.108(3) Uani 1 1 d . .
H5 H 0.3461 0.0187 0.4155 0.130 Uiso 1 1 calc R U
C6 C 0.1892(9) -0.1321(6) 0.3381(7) 0.072(2) Uani 1 1 d . .
C7 C 0.2243(8) -0.1281(5) 0.2176(6) 0.0709(19) Uani 1 1 d . .
H7A H 0.3450 -0.0832 0.2193 0.085 Uiso 1 1 calc R U
H7B H 0.2214 -0.2061 0.1730 0.085 Uiso 1 1 calc R U
C8 C -0.0785(10) -0.1366(6) 0.1110(5) 0.0697(19) Uani 1 1 d . .
C9 C -0.1932(10) -0.0452(6) 0.0877(5) 0.0643(18) Uani 1 1 d . .
C10 C -0.0739(8) 0.0637(5) 0.1301(5) 0.0548(16) Uani 1 1 d . .
C11 C 0.0919(8) 0.0438(5) 0.1786(5) 0.0586(17) Uani 1 1 d . .
C12 C 0.2291(8) 0.1327(5) 0.2280(5) 0.0634(18) Uani 1 1 d . .
H12 H 0.3411 0.1202 0.2580 0.076 Uiso 1 1 calc R U
C13 C 0.1957(8) 0.2447(5) 0.2322(5) 0.0618(17) Uani 1 1 d . .
H13 H 0.2890 0.3061 0.2684 0.074 Uiso 1 1 calc R U
C14 C 0.0365(8) 0.2722(5) 0.1874(5) 0.0551(16) Uani 1 1 d . .
C15 C -0.1085(8) 0.1754(5) 0.1361(5) 0.0550(16) Uani 1 1 d . .
C16 C -0.3583(8) 0.2904(6) 0.1067(6) 0.076(2) Uani 1 1 d . .
H16A H -0.4899 0.2668 0.0880 0.091 Uiso 1 1 calc R U
H16B H -0.3155 0.3385 0.0565 0.091 Uiso 1 1 calc R U
C17 C -0.3147(8) 0.3593(5) 0.2275(6) 0.084(2) Uani 1 1 d . .
H17A H -0.3200 0.3061 0.2771 0.101 Uiso 1 1 calc R U
H17B H -0.4087 0.4056 0.2442 0.101 Uiso 1 1 calc R U
C18 C -0.1284(8) 0.4396(5) 0.2561(6) 0.083(2) Uani 1 1 d . .
H18A H -0.1431 0.5148 0.2438 0.099 Uiso 1 1 calc R U
H18B H -0.0866 0.4501 0.3363 0.099 Uiso 1 1 calc R U
C19 C 0.0180(7) 0.3967(5) 0.1871(5) 0.0624(17) Uani 1 1 d . .
H19 H -0.0239 0.3955 0.1080 0.075 Uiso 1 1 calc R U
C20 C 0.1984(8) 0.4825(5) 0.2185(6) 0.0618(17) Uani 1 1 d . .
C21 C 0.2943(8) 0.5155(5) 0.1346(6) 0.0652(18) Uani 1 1 d . .
C22 C 0.4515(9) 0.6008(5) 0.1640(6) 0.074(2) Uani 1 1 d . .
H22 H 0.5115 0.6246 0.1068 0.089 Uiso 1 1 calc R U
C23 C 0.5195(9) 0.6504(5) 0.2762(7) 0.074(2) Uani 1 1 d . .
H23 H 0.6254 0.7066 0.2942 0.089 Uiso 1 1 calc R U
C24 C 0.4312(9) 0.6170(6) 0.3624(6) 0.0698(19) Uani 1 1 d . .
C25 C 0.2723(8) 0.5322(5) 0.3313(6) 0.0721(19) Uani 1 1 d . .
H25 H 0.2134 0.5079 0.3887 0.087 Uiso 1 1 calc R U
C26 C 0.5009(9) 0.6703(6) 0.4846(6) 0.112(3) Uani 1 1 d . .
H26A H 0.6300 0.6712 0.4969 0.167 Uiso 1 1 calc R U
H26B H 0.4393 0.6258 0.5313 0.167 Uiso 1 1 calc R U
H26C H 0.4783 0.7482 0.5043 0.167 Uiso 1 1 calc R U

loop_
_atom_site_aniso_label
_atom_site_aniso_U_11
_atom_site_aniso_U_22
_atom_site_aniso_U_33
_atom_site_aniso_U_23
_atom_site_aniso_U_13
_atom_site_aniso_U_12
N1 0.062(4) 0.062(4) 0.060(4) 0.011(3) 0.009(3) 0.007(3)
N2 0.060(3) 0.062(3) 0.075(4) 0.012(3) -0.003(3) 0.007(3)
O1 0.109(4) 0.060(3) 0.085(4) 0.011(3) 0.012(3) 0.001(3)
O2 0.069(3) 0.083(3) 0.103(4) 0.018(3) -0.011(3) -0.004(3)
O3 0.092(4) 0.096(4) 0.074(3) 0.005(3) 0.018(3) -0.019(3)
C1 0.096(6) 0.103(7) 0.097(7) 0.037(5) 0.021(5) 0.007(5)
C2 0.101(7) 0.148(10) 0.143(10) 0.072(8) 0.033(7) 0.014(7)
C3 0.137(10) 0.172(12) 0.099(8) 0.055(9) 0.043(7) 0.072(9)
C4 0.197(13) 0.126(10) 0.109(9) 0.036(7) 0.015(8) 0.057(8)
C5 0.131(8) 0.090(7) 0.111(8) 0.042(6) 0.013(6) 0.016(5)
C6 0.066(5) 0.062(5) 0.088(6) 0.019(4) 0.010(4) 0.011(4)
C7 0.069(4) 0.070(5) 0.083(5) 0.023(4) 0.020(4) 0.029(4)
C8 0.082(5) 0.069(5) 0.052(5) 0.006(4) 0.010(4) 0.007(4)
C9 0.073(5) 0.067(5) 0.050(4) 0.016(3) 0.011(4) 0.001(4)
C10 0.050(4) 0.059(4) 0.055(4) 0.012(3) 0.010(3) 0.010(3)
C11 0.063(4) 0.054(4) 0.058(4) 0.015(3) 0.021(3) 0.001(3)
C12 0.057(4) 0.062(4) 0.077(5) 0.021(4) 0.014(3) 0.017(3)
C13 0.046(4) 0.069(4) 0.062(4) 0.008(3) 0.011(3) -0.003(3)
C14 0.044(4) 0.057(4) 0.061(4) 0.012(3) 0.012(3) 0.001(3)
C15 0.045(4) 0.079(5) 0.043(4) 0.017(3) 0.014(3) 0.009(3)
C16 0.047(4) 0.081(5) 0.092(6) 0.020(4) -0.008(4) 0.000(4)
C17 0.045(4) 0.076(5) 0.125(7) 0.009(5) 0.020(4) 0.007(3)
C18 0.053(4) 0.077(5) 0.112(6) 0.011(4) 0.021(4) 0.003(4)
C19 0.044(4) 0.060(4) 0.079(5) 0.017(3) 0.012(3) -0.003(3)
C20 0.046(4) 0.067(4) 0.070(5) 0.008(4) 0.013(3) 0.009(3)
C21 0.054(4) 0.059(4) 0.076(5) 0.007(4) 0.008(4) 0.003(3)
C22 0.071(5) 0.066(5) 0.084(6) 0.020(4) 0.018(4) 0.005(4)
C23 0.060(4) 0.063(5) 0.093(6) 0.010(4) 0.009(4) 0.005(3)
C24 0.055(4) 0.067(5) 0.080(6) 0.011(4) -0.001(4) 0.005(3)
C25 0.057(4) 0.076(5) 0.087(6) 0.023(4) 0.019(4) 0.010(4)
C26 0.093(6) 0.126(7) 0.094(7) 0.002(5) -0.015(5) 0.004(5)

loop_
_atom_type_symbol
_atom_type_description
_atom_type_scat_dispersion_real
_atom_type_scat_dispersion_imag
_atom_type_scat_source
C C 0.0181 0.0091 'International Tables Vol C Tables 4.2.6.8 and 6.1.1.4'
H H 0.0000 0.0000 'International Tables Vol C Tables 4.2.6.8 and 6.1.1.4'
N N 0.0311 0.0180 'International Tables Vol C Tables 4.2.6.8 and 6.1.1.4'
O O 0.0492 0.0322 'International Tables Vol C Tables 4.2.6.8 and 6.1.1.4'

loop_
_geom_angle_atom_site_label_1
_geom_angle_atom_site_label_2
_geom_angle_atom_site_label_3
_geom_angle
C8 N1 C11 110.7(6)
C8 N1 C7 123.3(6)
C11 N1 C7 125.0(5)
C15 N2 C16 128.1(5)
C6 C1 C2 120.9(9)
C3 C2 C1 119.6(10)
C4 C3 C2 121.2(12)
C3 C4 C5 118.2(11)
C6 C5 C4 120.5(9)
C1 C6 C5 119.6(8)
C1 C6 C7 119.5(7)
C5 C6 C7 120.9(8)
N1 C7 C6 110.9(5)
O1 C8 N1 126.7(7)
O1 C8 C9 127.3(6)
N1 C8 C9 106.1(6)
O2 C9 C10 131.1(7)
O2 C9 C8 123.9(6)
C10 C9 C8 105.0(6)
C15 C10 C11 122.0(6)
C15 C10 C9 129.6(6)
C11 C10 C9 108.2(6)
C12 C11 C10 120.8(6)
C12 C11 N1 129.2(6)
C10 C11 N1 109.9(5)
C11 C12 C13 117.1(6)
C14 C13 C12 125.8(6)
C13 C14 C15 115.8(6)
C13 C14 C19 122.2(5)
C15 C14 C19 122.0(5)
N2 C15 C10 118.3(6)
N2 C15 C14 123.3(6)
C10 C15 C14 118.3(6)
N2 C16 C17 111.6(5)
C16 C17 C18 115.1(5)
C19 C18 C17 114.5(5)
C18 C19 C20 111.4(5)
C18 C19 C14 113.5(5)
C20 C19 C14 113.9(5)
C21 C20 C25 117.3(6)
C21 C20 C19 120.7(6)
C25 C20 C19 122.0(6)
O3 C21 C20 123.7(6)
O3 C21 C22 115.8(6)
C20 C21 C22 120.3(6)
C23 C22 C21 121.1(6)
C22 C23 C24 120.2(6)
C23 C24 C25 117.9(7)
C23 C24 C26 121.3(6)
C25 C24 C26 120.8(7)
C20 C25 C24 123.0(6)

loop_
_geom_bond_atom_site_label_1
_geom_bond_atom_site_label_2
_geom_bond_distance
N1 C8 1.355(7)
N1 C11 1.406(7)
N1 C7 1.462(7)
N2 C15 1.353(6)
N2 C16 1.466(7)
O1 C8 1.222(7)
O2 C9 1.222(7)
O3 C21 1.378(7)
C1 C6 1.333(9)
C1 C2 1.381(10)
C2 C3 1.361(11)
C3 C4 1.328(12)
C4 C5 1.427(10)
C5 C6 1.349(9)
C6 C7 1.517(8)
C8 C9 1.553(8)
C9 C10 1.424(7)
C10 C15 1.396(7)
C10 C11 1.401(7)
C11 C12 1.348(7)
C12 C13 1.400(7)
C13 C14 1.380(7)
C14 C15 1.442(7)
C14 C19 1.527(7)
C16 C17 1.496(7)
C17 C18 1.527(7)
C18 C19 1.518(7)
C19 C20 1.524(7)
C20 C21 1.387(8)
C20 C25 1.392(7)
C21 C22 1.394(7)
C22 C23 1.376(7)
C23 C24 1.382(8)
C24 C25 1.400(7)
C24 C26 1.490(8)
